data_1553399
loop_
_publ_author_name
'Arunrattiyakorn, Panarat'
'Kuno, Mayuso'
'Aree, Thammarat'
'Laphookhieo, Surat'
'Sriyatep, Teerayut'
'Kanzaki, Hiroshi'
'Garcia Chavez, Miguel Angel'
'Wang, Yan Alexander'
'Andersen, Raymond J.'

_publ_section_title
;
 Biotransformation of \b-Mangostin by an Endophytic Fungus of Garcinia
 mangostana to Furnish Xanthenes with an Unprecedented Heterocyclic
 Skeleton.
;
_journal_issue 10
_journal_name_full 'Journal of natural products'
_journal_page_first 2244
_journal_page_last 2250
_journal_paper_doi 10.1021/acs.jnatprod.8b00519
_journal_volume 81
_journal_year 2018
_chemical_absolute_configuration ad
_chemical_formula_moiety 'C25 H28 O9'
_chemical_formula_sum 'C25 H28 O9'
_chemical_formula_weight 472.47
_chemical_name_common '(+) Mangostafeejin A'
_space_group_crystal_system trigonal
_space_group_IT_number 154
_space_group_name_Hall 'P 32 2"'
_space_group_name_H-M_alt 'P 32 2 1'
_atom_sites_solution_hydrogens geom
_audit_creation_method SHELXL-2014/7
_cell_angle_alpha 90
_cell_angle_beta 90
_cell_angle_gamma 120
_cell_formula_units_Z 6
_cell_length_a 11.6860(2)
_cell_length_b 11.6860(2)
_cell_length_c 29.8596(6)
_cell_measurement_reflns_used 4921
_cell_measurement_temperature 296(2)
_cell_measurement_theta_max 61.64
_cell_measurement_theta_min 2.96
_cell_volume 3531.40(11)
_computing_structure_refinement 'SHELXL-2014/7 (Sheldrick, 2014)'
_diffrn_ambient_temperature 296(2)
_diffrn_measured_fraction_theta_full 1.000
_diffrn_measured_fraction_theta_max 1.000
_diffrn_measurement_device_type PROSPECTOR
_diffrn_radiation_type CuK\a
_diffrn_radiation_wavelength 1.54178
_diffrn_reflns_av_R_equivalents 0.0591
_diffrn_reflns_av_unetI/netI 0.0366
_diffrn_reflns_Laue_measured_fraction_full 1.000
_diffrn_reflns_Laue_measured_fraction_max 1.000
_diffrn_reflns_limit_h_max 12
_diffrn_reflns_limit_h_min -14
_diffrn_reflns_limit_k_max 14
_diffrn_reflns_limit_k_min -9
_diffrn_reflns_limit_l_max 35
_diffrn_reflns_limit_l_min -35
_diffrn_reflns_number 22841
_diffrn_reflns_point_group_measured_fraction_full 1.000
_diffrn_reflns_point_group_measured_fraction_max 1.000
_diffrn_reflns_theta_full 67.679
_diffrn_reflns_theta_max 68.215
_diffrn_reflns_theta_min 4.369
_diffrn_source 'microfocus I\mS'
_exptl_absorpt_coefficient_mu 0.850
_exptl_absorpt_process_details 'SADABS (Bruker-AXS)'
_exptl_crystal_colour 'light yellow'
_exptl_crystal_density_diffrn 1.333
_exptl_crystal_description Block
_exptl_crystal_F_000 1500
_exptl_crystal_size_max 0.420
_exptl_crystal_size_mid 0.300
_exptl_crystal_size_min 0.120
_exptl_transmission_factor_max 0.753
_exptl_transmission_factor_min 0.585
_refine_diff_density_max 0.151
_refine_diff_density_min -0.150
_refine_diff_density_rms 0.037
_refine_ls_abs_structure_details
;
 Flack x determined using 1033 quotients [(I+)-(I-)]/[(I+)+(I-)]
 (Parsons, Flack and Wagner, Acta Cryst. B69 (2013) 249-259).
;
_refine_ls_abs_structure_Flack 0.04(10)
_refine_ls_extinction_coef 0.0025(3)
_refine_ls_extinction_expression Fc^*^=kFc[1+0.001xFc^2^\l^3^/sin(2\q)]^-1/4^
_refine_ls_extinction_method 'SHELXL-2014/7 (Sheldrick 2014'
_refine_ls_goodness_of_fit_ref 1.006
_refine_ls_hydrogen_treatment constr
_refine_ls_matrix_type full
_refine_ls_number_parameters 316
_refine_ls_number_reflns 4314
_refine_ls_number_restraints 1
_refine_ls_restrained_S_all 1.007
_refine_ls_R_factor_all 0.0600
_refine_ls_R_factor_gt 0.0435
_refine_ls_shift/su_max 0.000
_refine_ls_shift/su_mean 0.000
_refine_ls_structure_factor_coef Fsqd
_refine_ls_weighting_details 'w=1/[\s^2^(Fo^2^)+(0.0715P)^2^] where P=(Fo^2^+2Fc^2^)/3'
_refine_ls_weighting_scheme calc
_refine_ls_wR_factor_gt 0.1130
_refine_ls_wR_factor_ref 0.1239
_reflns_Friedel_coverage 0.733
_reflns_Friedel_fraction_full 0.999
_reflns_Friedel_fraction_max 0.999
_reflns_number_gt 3010
_reflns_number_total 4314
_reflns_threshold_expression 'I > 2\s(I)'
_cod_data_source_file np8b00519_si_006.cif
_cod_data_source_block 2b
_cod_original_cell_volume 3531.39(14)
_cod_database_code 1553399
_shelx_shelxl_version_number 2014/7
_shelx_space_group_comment
;
The symmetry employed for this shelxl refinement is uniquely defined
by the following loop, which should always be used as a source of
symmetry information in preference to the above space-group names.
They are only intended as comments.
;
_shelx_estimated_absorpt_t_min 0.717
_shelx_estimated_absorpt_t_max 0.905

loop_
_space_group_symop_operation_xyz
'x, y, z'
'-y, x-y, z+2/3'
'-x+y, -x, z+1/3'
'y, x, -z'
'x-y, -y, -z+1/3'
'-x, -x+y, -z+2/3'

loop_
_atom_site_label
_atom_site_type_symbol
_atom_site_fract_x
_atom_site_fract_y
_atom_site_fract_z
_atom_site_U_iso_or_equiv
_atom_site_adp_type
_atom_site_occupancy
_atom_site_site_symmetry_order
_atom_site_calc_flag
_atom_site_refinement_flags_posn
_atom_site_refinement_flags_adp
_atom_site_refinement_flags_occupancy
_atom_site_disorder_assembly
_atom_site_disorder_group
C1 C 0.8825(3) 0.7806(3) 0.67162(11) 0.0623(8) Uani 1 1 d . . . . .
C2 C 0.9864(3) 0.8015(4) 0.64424(11) 0.0688(9) Uani 1 1 d . . . . .
C3 C 1.0711(4) 0.7562(4) 0.65702(13) 0.0762(10) Uani 1 1 d . . . . .
C4 C 1.0541(4) 0.6964(4) 0.69818(13) 0.0779(10) Uani 1 1 d . . . . .
H4 H 1.1108 0.6671 0.7078 0.094 Uiso 1 1 calc R U . . .
C4A C 0.9517(4) 0.6812(4) 0.72462(12) 0.0720(10) Uani 1 1 d . . . . .
C5 C 0.8229(4) 0.5122(4) 0.82791(14) 0.0832(11) Uani 1 1 d . . . . .
H5 H 0.8626 0.4602 0.8281 0.100 Uiso 1 1 calc R U . . .
C6 C 0.7282(4) 0.4938(4) 0.86155(14) 0.0825(11) Uani 1 1 d . . . . .
C7 C 0.6650(4) 0.5748(4) 0.85956(13) 0.0774(10) Uani 1 1 d . . . . .
C8 C 0.6948(4) 0.6666(4) 0.82711(12) 0.0697(9) Uani 1 1 d . . . . .
C8A C 0.8033(3) 0.6969(3) 0.79431(11) 0.0632(9) Uani 1 1 d . . . . .
C9 C 0.7536(3) 0.6992(3) 0.74628(11) 0.0613(8) Uani 1 1 d . . . . .
C9A C 0.8595(3) 0.7199(4) 0.71376(11) 0.0632(9) Uani 1 1 d . . . . .
C10A C 0.8545(4) 0.6034(4) 0.79633(13) 0.0714(9) Uani 1 1 d . . . . .
C11 C 0.9833(4) 0.8716(5) 0.60260(12) 0.0834(11) Uani 1 1 d . . . . .
H11A H 0.9682 0.8174 0.5762 0.100 Uiso 1 1 calc R U . . .
H11B H 1.0649 0.9549 0.5989 0.100 Uiso 1 1 calc R U . . .
C12 C 0.8668(4) 0.8932(4) 0.61157(11) 0.0664(9) Uani 1 1 d . . . . .
H12 H 0.9016 0.9880 0.6161 0.080 Uiso 1 1 calc R U . . .
C13 C 0.7622(4) 0.8464(4) 0.57503(11) 0.0735(10) Uani 1 1 d . . . . .
C14 C 0.7029(5) 0.6996(4) 0.56510(14) 0.0969(14) Uani 1 1 d . . . . .
H14A H 0.6402 0.6748 0.5411 0.145 Uiso 1 1 calc R U . . .
H14B H 0.6592 0.6493 0.5914 0.145 Uiso 1 1 calc R U . . .
H14C H 0.7719 0.6821 0.5566 0.145 Uiso 1 1 calc R U . . .
C15 C 0.6568(4) 0.8793(5) 0.58712(14) 0.0942(13) Uani 1 1 d . . . . .
H15A H 0.6972 0.9716 0.5942 0.141 Uiso 1 1 calc R U . . .
H15B H 0.6081 0.8279 0.6126 0.141 Uiso 1 1 calc R U . . .
H15C H 0.5977 0.8595 0.5622 0.141 Uiso 1 1 calc R U . . .
C16 C 0.6218(4) 0.7394(4) 0.81878(11) 0.0725(10) Uani 1 1 d . . . . .
H16A H 0.6734 0.8292 0.8298 0.087 Uiso 1 1 calc R U . . .
H16B H 0.5385 0.6965 0.8348 0.087 Uiso 1 1 calc R U . . .
C17 C 0.5960(3) 0.7417(4) 0.76880(11) 0.0664(9) Uani 1 1 d . . . . .
H17 H 0.5506 0.7916 0.7630 0.080 Uiso 1 1 calc R U . . .
C18 C 0.5239(3) 0.6060(4) 0.74568(12) 0.0718(10) Uani 1 1 d . . . . .
C19 C 0.4178(4) 0.4950(4) 0.77273(14) 0.0909(12) Uani 1 1 d . . . . .
H19A H 0.3832 0.4140 0.7562 0.136 Uiso 1 1 calc R U . . .
H19B H 0.3481 0.5135 0.7788 0.136 Uiso 1 1 calc R U . . .
H19C H 0.4546 0.4866 0.8005 0.136 Uiso 1 1 calc R U . . .
C20 C 0.4729(4) 0.6187(5) 0.70041(13) 0.0880(12) Uani 1 1 d . . . . .
H20A H 0.5413 0.6936 0.6848 0.132 Uiso 1 1 calc R U . . .
H20B H 0.3979 0.6303 0.7044 0.132 Uiso 1 1 calc R U . . .
H20C H 0.4474 0.5401 0.6832 0.132 Uiso 1 1 calc R U . . .
C21 C 1.2419(4) 0.7110(5) 0.63503(18) 0.1073(15) Uani 1 1 d . . . . .
H21A H 1.3032 0.7561 0.6589 0.161 Uiso 1 1 calc R U . . .
H21B H 1.2895 0.7137 0.6085 0.161 Uiso 1 1 calc R U . . .
H21C H 1.1836 0.6207 0.6434 0.161 Uiso 1 1 calc R U . . .
C22 C 0.5899(6) 0.5561(6) 0.93471(14) 0.1220(18) Uani 1 1 d . . . . .
H22A H 0.6201 0.4962 0.9430 0.183 Uiso 1 1 calc R U . . .
H22B H 0.5120 0.5357 0.9515 0.183 Uiso 1 1 calc R U . . .
H22C H 0.6578 0.6451 0.9410 0.183 Uiso 1 1 calc R U . . .
O1 O 0.8050(2) 0.8248(2) 0.65360(7) 0.0690(6) Uani 1 1 d . . . . .
O2 O 1.1663(3) 0.7744(3) 0.62646(9) 0.0965(9) Uani 1 1 d . . . . .
O3 O 0.9443(3) 0.6168(3) 0.76464(9) 0.0876(8) Uani 1 1 d . . . . .
O4 O 0.6965(3) 0.4086(3) 0.89102(11) 0.1072(10) Uani 1 1 d . . . . .
O5 O 0.5597(3) 0.5430(3) 0.88767(9) 0.0944(9) Uani 1 1 d . . . . .
O6 O 0.9117(2) 0.8270(2) 0.80106(9) 0.0733(7) Uani 1 1 d . . . . .
H6OA H 0.8877 0.8693 0.8164 0.110 Uiso 0.5 1 calc R U P A 1
H6OB H 0.8887 0.8811 0.7952 0.110 Uiso 0.5 1 calc R U P B 2
O7 O 0.7222(2) 0.8008(2) 0.74538(7) 0.0627(6) Uani 1 1 d . . . . .
O8 O 0.6330(2) 0.5800(2) 0.73847(8) 0.0703(6) Uani 1 1 d . . . . .
O9 O 0.8302(3) 0.9215(3) 0.53565(8) 0.0842(8) Uani 1 1 d . . . . .
H9OA H 0.8717 1.0003 0.5419 0.126 Uiso 0.5 1 calc R U P C 1
H9OB H 0.8483 0.8763 0.5193 0.126 Uiso 0.5 1 calc R U P D 2

loop_
_atom_site_aniso_label
_atom_site_aniso_U_11
_atom_site_aniso_U_22
_atom_site_aniso_U_33
_atom_site_aniso_U_23
_atom_site_aniso_U_13
_atom_site_aniso_U_12
C1 0.0479(18) 0.068(2) 0.076(2) -0.0111(18) -0.0108(16) 0.0334(17)
C2 0.057(2) 0.076(2) 0.075(2) -0.0118(18) -0.0107(17) 0.0337(19)
C3 0.052(2) 0.089(3) 0.090(2) -0.018(2) -0.009(2) 0.037(2)
C4 0.063(2) 0.093(3) 0.091(2) -0.008(2) -0.010(2) 0.049(2)
C4A 0.066(2) 0.080(3) 0.079(2) -0.002(2) -0.0100(19) 0.044(2)
C5 0.076(3) 0.070(2) 0.111(3) 0.010(2) -0.004(2) 0.042(2)
C6 0.071(3) 0.060(2) 0.107(3) 0.012(2) -0.006(2) 0.025(2)
C7 0.064(2) 0.072(2) 0.089(2) 0.007(2) 0.000(2) 0.028(2)
C8 0.062(2) 0.065(2) 0.078(2) -0.0030(19) -0.0064(18) 0.0291(18)
C8A 0.054(2) 0.060(2) 0.073(2) -0.0005(17) -0.0084(17) 0.0268(17)
C9 0.0508(18) 0.059(2) 0.076(2) -0.0064(16) -0.0118(16) 0.0292(16)
C9A 0.0527(19) 0.069(2) 0.073(2) -0.0048(17) -0.0092(17) 0.0338(18)
C10A 0.062(2) 0.067(2) 0.089(2) -0.001(2) -0.009(2) 0.0351(19)
C11 0.076(3) 0.106(3) 0.076(2) 0.000(2) -0.003(2) 0.051(2)
C12 0.071(2) 0.071(2) 0.0616(18) -0.0077(17) -0.0079(17) 0.040(2)
C13 0.076(2) 0.081(3) 0.067(2) -0.0064(19) -0.0109(19) 0.042(2)
C14 0.106(3) 0.074(3) 0.094(3) -0.021(2) -0.015(2) 0.032(3)
C15 0.082(3) 0.122(4) 0.094(3) 0.008(3) -0.005(2) 0.063(3)
C16 0.068(2) 0.074(2) 0.075(2) -0.0030(18) -0.0008(18) 0.035(2)
C17 0.0513(19) 0.067(2) 0.082(2) -0.0040(18) -0.0038(17) 0.0311(17)
C18 0.0523(19) 0.076(2) 0.091(2) -0.013(2) -0.0139(18) 0.0346(19)
C19 0.058(2) 0.075(3) 0.126(3) -0.005(2) 0.001(2) 0.023(2)
C20 0.075(3) 0.103(3) 0.099(3) -0.020(2) -0.025(2) 0.054(2)
C21 0.069(3) 0.120(4) 0.152(4) -0.032(3) -0.008(3) 0.061(3)
C22 0.139(5) 0.146(5) 0.092(3) -0.017(3) -0.015(3) 0.079(4)
O1 0.0671(15) 0.0843(17) 0.0671(13) -0.0025(12) -0.0060(11) 0.0464(13)
O2 0.0660(17) 0.133(3) 0.1047(19) -0.0130(17) 0.0010(15) 0.0605(19)
O3 0.0828(18) 0.107(2) 0.0965(17) 0.0157(16) 0.0010(16) 0.0654(17)
O4 0.109(2) 0.0755(19) 0.132(2) 0.0381(19) 0.0131(19) 0.0423(18)
O5 0.0777(19) 0.109(2) 0.0930(17) 0.0237(17) 0.0081(15) 0.0435(17)
O6 0.0625(14) 0.0624(15) 0.0821(17) -0.0030(13) -0.0172(12) 0.0216(12)
O7 0.0566(13) 0.0601(14) 0.0752(13) -0.0041(11) -0.0072(11) 0.0320(11)
O8 0.0528(14) 0.0627(14) 0.0955(16) -0.0137(13) -0.0128(12) 0.0290(12)
O9 0.100(2) 0.0924(19) 0.0655(15) -0.0071(13) -0.0046(14) 0.0519(18)

loop_
_atom_type_symbol
_atom_type_description
_atom_type_scat_dispersion_real
_atom_type_scat_dispersion_imag
_atom_type_scat_source
C C 0.0181 0.0091 'International Tables Vol C Tables 4.2.6.8 and 6.1.1.4'
H H 0.0000 0.0000 'International Tables Vol C Tables 4.2.6.8 and 6.1.1.4'
O O 0.0492 0.0322 'International Tables Vol C Tables 4.2.6.8 and 6.1.1.4'

loop_
_geom_angle_atom_site_label_1
_geom_angle_atom_site_label_2
_geom_angle_atom_site_label_3
_geom_angle
O1 C1 C2 113.1(3)
O1 C1 C9A 123.5(3)
C2 C1 C9A 123.4(3)
C1 C2 C3 120.1(3)
C1 C2 C11 109.2(3)
C3 C2 C11 130.7(3)
O2 C3 C4 124.9(4)
O2 C3 C2 115.8(4)
C4 C3 C2 119.2(3)
C4A C4 C3 118.4(3)
C4A C4 H4 120.8
C3 C4 H4 120.8
C4 C4A O3 112.3(3)
C4 C4A C9A 126.1(3)
O3 C4A C9A 121.6(3)
C10A C5 C6 120.1(4)
C10A C5 H5 119.9
C6 C5 H5 119.9
O4 C6 C5 121.2(4)
O4 C6 C7 120.3(4)
C5 C6 C7 118.5(4)
C8 C7 O5 119.4(4)
C8 C7 C6 121.8(4)
O5 C7 C6 118.2(3)
C7 C8 C16 125.1(3)
C7 C8 C8A 120.4(3)
C16 C8 C8A 114.4(3)
O6 C8A C10A 108.0(3)
O6 C8A C8 110.8(3)
C10A C8A C8 113.8(3)
O6 C8A C9 104.7(3)
C10A C8A C9 110.0(3)
C8 C8A C9 109.2(3)
O7 C9 O8 105.9(3)
O7 C9 C9A 113.3(3)
O8 C9 C9A 112.8(3)
O7 C9 C8A 106.8(3)
O8 C9 C8A 109.4(3)
C9A C9 C8A 108.5(3)
C4A C9A C1 112.8(3)
C4A C9A C9 120.4(3)
C1 C9A C9 126.8(3)
C5 C10A O3 118.2(3)
C5 C10A C8A 124.5(4)
O3 C10A C8A 117.2(3)
C2 C11 C12 102.2(3)
C2 C11 H11A 111.3
C12 C11 H11A 111.3
C2 C11 H11B 111.3
C12 C11 H11B 111.3
H11A C11 H11B 109.2
O1 C12 C13 109.2(3)
O1 C12 C11 107.2(3)
C13 C12 C11 115.9(3)
O1 C12 H12 108.1
C13 C12 H12 108.1
C11 C12 H12 108.1
O9 C13 C15 108.1(3)
O9 C13 C12 105.5(3)
C15 C13 C12 110.4(3)
O9 C13 C14 109.2(3)
C15 C13 C14 111.4(4)
C12 C13 C14 112.1(3)
C13 C14 H14A 109.5
C13 C14 H14B 109.5
H14A C14 H14B 109.5
C13 C14 H14C 109.5
H14A C14 H14C 109.5
H14B C14 H14C 109.5
C13 C15 H15A 109.5
C13 C15 H15B 109.5
H15A C15 H15B 109.5
C13 C15 H15C 109.5
H15A C15 H15C 109.5
H15B C15 H15C 109.5
C8 C16 C17 110.3(3)
C8 C16 H16A 109.6
C17 C16 H16A 109.6
C8 C16 H16B 109.6
C17 C16 H16B 109.6
H16A C16 H16B 108.1
O7 C17 C16 108.4(3)
O7 C17 C18 100.2(2)
C16 C17 C18 115.6(3)
O7 C17 H17 110.7
C16 C17 H17 110.7
C18 C17 H17 110.7
O8 C18 C19 109.0(3)
O8 C18 C20 108.3(3)
C19 C18 C20 111.7(3)
O8 C18 C17 101.2(3)
C19 C18 C17 116.0(3)
C20 C18 C17 109.9(3)
C18 C19 H19A 109.5
C18 C19 H19B 109.5
H19A C19 H19B 109.5
C18 C19 H19C 109.5
H19A C19 H19C 109.5
H19B C19 H19C 109.5
C18 C20 H20A 109.5
C18 C20 H20B 109.5
H20A C20 H20B 109.5
C18 C20 H20C 109.5
H20A C20 H20C 109.5
H20B C20 H20C 109.5
O2 C21 H21A 109.5
O2 C21 H21B 109.5
H21A C21 H21B 109.5
O2 C21 H21C 109.5
H21A C21 H21C 109.5
H21B C21 H21C 109.5
O5 C22 H22A 109.5
O5 C22 H22B 109.5
H22A C22 H22B 109.5
O5 C22 H22C 109.5
H22A C22 H22C 109.5
H22B C22 H22C 109.5
C1 O1 C12 107.8(3)
C3 O2 C21 117.6(4)
C10A O3 C4A 119.6(3)
C7 O5 C22 115.3(4)
C8A O6 H6OA 109.5
C8A O6 H6OB 109.5
C9 O7 C17 102.7(2)
C9 O8 C18 108.2(3)
C13 O9 H9OA 109.5
C13 O9 H9OB 109.5

loop_
_geom_bond_atom_site_label_1
_geom_bond_atom_site_label_2
_geom_bond_distance
C1 O1 1.359(4)
C1 C2 1.380(5)
C1 C9A 1.403(5)
C2 C3 1.390(5)
C2 C11 1.499(5)
C3 O2 1.370(4)
C3 C4 1.378(5)
C4 C4A 1.369(5)
C4 H4 0.9300
C4A O3 1.392(4)
C4A C9A 1.399(5)
C5 C10A 1.330(5)
C5 C6 1.429(6)
C5 H5 0.9300
C6 O4 1.238(4)
C6 C7 1.464(5)
C7 C8 1.356(5)
C7 O5 1.378(5)
C8 C16 1.496(5)
C8 C8A 1.498(5)
C8A O6 1.425(4)
C8A C10A 1.486(5)
C8A C9 1.552(5)
C9 O7 1.408(4)
C9 O8 1.420(4)
C9 C9A 1.494(5)
C10A O3 1.363(5)
C11 C12 1.528(5)
C11 H11A 0.9700
C11 H11B 0.9700
C12 O1 1.469(4)
C12 C13 1.522(5)
C12 H12 0.9800
C13 O9 1.445(4)
C13 C15 1.507(5)
C13 C14 1.524(6)
C14 H14A 0.9600
C14 H14B 0.9600
C14 H14C 0.9600
C15 H15A 0.9600
C15 H15B 0.9600
C15 H15C 0.9600
C16 C17 1.525(5)
C16 H16A 0.9700
C16 H16B 0.9700
C17 O7 1.457(4)
C17 C18 1.537(5)
C17 H17 0.9800
C18 O8 1.467(4)
C18 C19 1.505(5)
C18 C20 1.514(5)
C19 H19A 0.9600
C19 H19B 0.9600
C19 H19C 0.9600
C20 H20A 0.9600
C20 H20B 0.9600
C20 H20C 0.9600
C21 O2 1.431(5)
C21 H21A 0.9600
C21 H21B 0.9600
C21 H21C 0.9600
C22 O5 1.437(5)
C22 H22A 0.9600
C22 H22B 0.9600
C22 H22C 0.9600
O6 H6OA 0.8200
O6 H6OB 0.8200
O9 H9OA 0.8200
O9 H9OB 0.8200

loop_
_geom_hbond_atom_site_label_D
_geom_hbond_atom_site_label_H
_geom_hbond_atom_site_label_A
_geom_hbond_distance_DH
_geom_hbond_distance_HA
_geom_hbond_distance_DA
_geom_hbond_angle_DHA
_geom_hbond_site_symmetry_A
O6 H6OB O9 0.82 2.20 2.959(4) 153.8 5_676
O6 H6OB O7 0.82 2.25 2.662(3) 111.6 .
O6 H6OB O9 0.82 2.20 2.959(4) 153.8 5_676
O9 H9OA O6 0.82 2.31 2.959(4) 136.7 5_676
O9 H9OA O7 0.82 2.51 3.263(3) 154.2 5_676
O9 H9OB O9 0.82 2.04 2.819(5) 157.5 4_556
